data_4333431
loop_
_publ_author_name
'Legrand, Yves-Marie'
'van der Lee, Arie'
'Barboiu, Mihail'

_publ_section_title
;
 Self-Optimizing Charge-Transfer Energy Phenomena in Metallosupramolecular
 Complexes by Dynamic Constitutional Self-Sorting
;
_journal_issue 23
_journal_name_full 'Inorganic Chemistry'
_journal_page_first 9540
_journal_page_last 9547
_journal_paper_doi 10.1021/ic701122a
_journal_volume 46
_journal_year 2007
_chemical_formula_moiety 'C60 H44 F6 N8 O6 S2 Zn1'
_chemical_formula_sum 'C60 H44 F6 N8 O6 S2 Zn'
_chemical_formula_weight 1216.56
_space_group_IT_number 2
_symmetry_cell_setting triclinic
_symmetry_space_group_name_Hall '-P 1'
_symmetry_space_group_name_H-M 'P -1'
_atom_sites_solution_hydrogens geom
_atom_sites_solution_primary direct
_audit_creation_date 07-04-04
_audit_creation_method CRYSTALS_ver_12.84
_cell_angle_alpha 106.773(7)
_cell_angle_beta 95.178(7)
_cell_angle_gamma 113.363(7)
_cell_formula_units_Z 2
_cell_length_a 14.2348(12)
_cell_length_b 14.6217(11)
_cell_length_c 15.3715(13)
_cell_measurement_reflns_used 17030
_cell_measurement_temperature 175
_cell_measurement_theta_max 32.3982
_cell_measurement_theta_min 2.7230
_cell_volume 2734.8(5)
_computing_cell_refinement
;
CrysAlis RED, Oxford Diffraction Ltd.,
Version 1.171.31.7 (release 18-10-2006 CrysAlis171 .NET)
(compiled Oct 18 2006,16:28:17)
;
_computing_data_collection
;
CrysAlis CCD, Oxford Diffraction Ltd.,
Version 1.171.31.7 (release 18-10-2006 CrysAlis171 .NET)
(compiled Oct 18 2006,16:28:17)
;
_computing_data_reduction
;
CrysAlis RED, Oxford Diffraction Ltd.,
Version 1.171.31.7 (release 18-10-2006 CrysAlis171 .NET)
(compiled Oct 18 2006,16:28:17)
;
_computing_molecular_graphics 'CAMERON (Watkin et al., 1996)'
_computing_publication_material 'CRYSTALS (Betteridge et al., 2003)'
_computing_structure_refinement 'CRYSTALS (Betteridge et al., 2003)'
_computing_structure_solution 'USER DEFINED STRUCTURE SOLUTION'
_diffrn_ambient_temperature 175
_diffrn_detector_area_resol_mean 8.4205
_diffrn_measured_fraction_theta_full 0.996
_diffrn_measured_fraction_theta_max 0.882
_diffrn_measurement_details
;
  1 omega  -54.00   61.00   1.0000   25.0000
omega____ theta____ kappa____ phi______ omega'___ theta'___ frames
    -       30.0000  -79.0000    0.0000    0.0000    0.0000 115

  2 omega  -54.00   61.00   1.0000   25.0000
omega____ theta____ kappa____ phi______ omega'___ theta'___ frames
    -       30.0000  -79.0000   90.0000    0.0000    0.0000 115

  3 omega  -54.00   61.00   1.0000   25.0000
omega____ theta____ kappa____ phi______ omega'___ theta'___ frames
    -       30.0000  -79.0000  180.0000    0.0000    0.0000 115

  4 omega  -54.00   61.00   1.0000   25.0000
omega____ theta____ kappa____ phi______ omega'___ theta'___ frames
    -       30.0000  -79.0000  270.0000    0.0000    0.0000 115

  5 omega -111.00   10.00   1.0000   25.0000
omega____ theta____ kappa____ phi______ omega'___ theta'___ frames
    -      -25.0000  -80.0000  100.0000    0.0000    0.0000 121

  6 omega -116.00   71.00   1.0000   25.0000
omega____ theta____ kappa____ phi______ omega'___ theta'___ frames
    -      -25.0000  -10.0000  180.0000    0.0000    0.0000 187

  7 omega -110.00   12.00   1.0000   25.0000
omega____ theta____ kappa____ phi______ omega'___ theta'___ frames
    -      -25.0000  -80.0000    0.0000    0.0000    0.0000 122

;
_diffrn_measurement_device_type 'Oxford Diffraction XCALIBUR'
_diffrn_measurement_method \w
_diffrn_orient_matrix_UB_11 0.0288233396
_diffrn_orient_matrix_UB_12 -0.0133850097
_diffrn_orient_matrix_UB_13 -0.0326484374
_diffrn_orient_matrix_UB_21 0.0340619582
_diffrn_orient_matrix_UB_22 0.0548630417
_diffrn_orient_matrix_UB_23 0.0117772911
_diffrn_orient_matrix_UB_31 0.0335076499
_diffrn_orient_matrix_UB_32 -0.0025383184
_diffrn_orient_matrix_UB_33 0.0353187464
_diffrn_radiation_monochromator graphite
_diffrn_radiation_type 'Mo K\a'
_diffrn_radiation_wavelength 0.71073
_diffrn_reflns_av_R_equivalents 0.038
_diffrn_reflns_av_sigmaI/netI 0.0871
_diffrn_reflns_limit_h_max 20
_diffrn_reflns_limit_h_min -19
_diffrn_reflns_limit_k_max 20
_diffrn_reflns_limit_k_min -21
_diffrn_reflns_limit_l_max 21
_diffrn_reflns_limit_l_min -21
_diffrn_reflns_number 53414
_diffrn_reflns_theta_full 28.898
_diffrn_reflns_theta_max 32.470
_diffrn_reflns_theta_min 2.731
_diffrn_standards_decay_% 0
_diffrn_standards_interval_count '25 frames'
_diffrn_standards_number '4 frames'
_exptl_absorpt_coefficient_mu 0.607
_exptl_absorpt_correction_T_max 1.00000
_exptl_absorpt_correction_T_min 0.93720
_exptl_absorpt_correction_type empirical
_exptl_absorpt_process_details
;
CrysAlis RED, Oxford Diffraction Ltd.,
Version 1.171.31.7 (release 18-10-2006 CrysAlis171 .NET)
(compiled Oct 18 2006,16:28:17)
Empirical absorption correction using spherical harmonics,
 implemented in SCALE3 ABSPACK scaling algorithm.
;
_exptl_crystal_colour 'pale orange'
_exptl_crystal_density_diffrn 1.477
_exptl_crystal_description prism
_exptl_crystal_F_000 1248
_exptl_crystal_size_max 0.28
_exptl_crystal_size_mid 0.25
_exptl_crystal_size_min 0.15
_refine_diff_density_max 1.07
_refine_diff_density_min -0.66
_refine_ls_extinction_method None
_refine_ls_goodness_of_fit_ref 1.1299
_refine_ls_hydrogen_treatment constr
_refine_ls_matrix_type full
_refine_ls_number_parameters 748
_refine_ls_number_reflns 7937
_refine_ls_number_restraints 0
_refine_ls_R_factor_all 0.0913
_refine_ls_R_factor_gt 0.0354
_refine_ls_shift/su_max 0.001215
_refine_ls_structure_factor_coef F
_refine_ls_weighting_details
;
 Method, part 1, Chebychev polynomial, (Watkin, 1994, Prince, 1982)
 [weight] = 1.0/[A~0~*T~0~(x)+A~1~*T~1~(x) ... +A~n-1~]*T~n-1~(x)]
 where A~i~ are the Chebychev coefficients listed below and x= Fcalc/Fmax
 Method = Robust Weighting (Prince, 1982)
 W = [weight] * [1-(deltaF/6*sigmaF)^2^]^2^
 A~i~ are:
 26.9 -40.3 29.5 -11.9 4.41
;
_refine_ls_weighting_scheme calc
_refine_ls_wR_factor_all 0.0377
_refine_ls_wR_factor_gt 0.0377
_refine_ls_wR_factor_ref 0.0377
_reflns_limit_h_max 20
_reflns_limit_h_min -20
_reflns_limit_k_max 20
_reflns_limit_k_min -21
_reflns_limit_l_max 21
_reflns_limit_l_min 0
_reflns_number_gt 7937
_reflns_number_total 17414
_reflns_threshold_expression I>2.0\s(I)
_oxford_diffrn_Wilson_B_factor 0.00
_oxford_diffrn_Wilson_scale 0.00
_oxford_refine_ls_scale 1.6979(14)
_oxford_structure_analysis_title CRYSTALS_cif
_cod_data_source_file ic701122asup1.cif
_cod_data_source_block CRYSTALS_cif
_cod_depositor_comments
;
The following automatic conversions were performed:

'_symmetry_cell_setting' value 'Triclinic' changed to 'triclinic'
according to /home/saulius/struct/CIF-dictionaries/cif_core.dic
dictionary named 'cif_core.dic' version 2.4.2 from 2011-04-26.

Automatic conversion script
Id: cif_fix_values 1891 2012-01-12 08:04:46Z andrius 
;
_cod_original_sg_symbol_H-M 'P -1 '
_cod_original_formula_sum 'C60 H44 F6 N8 O6 S2 Zn1'
_cod_database_code 4333431

loop_
_symmetry_equiv_pos_as_xyz
x,y,z
-x,-y,-z

loop_
_atom_site_label
_atom_site_type_symbol
_atom_site_fract_x
_atom_site_fract_y
_atom_site_fract_z
_atom_site_U_iso_or_equiv
_atom_site_occupancy
_atom_site_adp_type
_atom_site_refinement_flags_posn
Zn1 Zn 0.87988(2) 0.18846(2) 0.21172(2) 0.0215 1.0000 Uani .
S2 S 0.52924(5) 0.28304(5) -0.11509(5) 0.0308 1.0000 Uani .
O3 O 0.41801(15) 0.24395(18) -0.12073(16) 0.0482 1.0000 Uani .
O4 O 0.55710(19) 0.21950(17) -0.18844(16) 0.0508 1.0000 Uani .
O5 O 0.59347(17) 0.31940(18) -0.02334(15) 0.0467 1.0000 Uani .
C6 C 0.5633(2) 0.4057(2) -0.1393(2) 0.0357 1.0000 Uani .
F7 F 0.54493(16) 0.47592(15) -0.07629(13) 0.0532 1.0000 Uani .
F8 F 0.66383(16) 0.45096(17) -0.14057(17) 0.0640 1.0000 Uani .
F9 F 0.50701(19) 0.38796(18) -0.22110(13) 0.0641 1.0000 Uani .
S10 S 0.23676(6) 0.47141(6) -0.35801(5) 0.0380 1.0000 Uani .
O11 O 0.1844(2) 0.4874(2) -0.43079(17) 0.0619 1.0000 Uani .
O12 O 0.1735(2) 0.3830(2) -0.3338(2) 0.0721 1.0000 Uani .
O13 O 0.3016(2) 0.5678(2) -0.28022(17) 0.0682 1.0000 Uani .
C14 C 0.3295(3) 0.4308(3) -0.4102(3) 0.0607 1.0000 Uani .
F15 F 0.3918(2) 0.5045(2) -0.4420(2) 0.0987 1.0000 Uani .
F16 F 0.2836(2) 0.3442(2) -0.4839(2) 0.1071 1.0000 Uani .
F17 F 0.3921(3) 0.4218(4) -0.3533(3) 0.1577 1.0000 Uani .
N18 N 1.03847(15) 0.28088(15) 0.24838(13) 0.0210 1.0000 Uani .
C19 C 1.09533(18) 0.26563(18) 0.18566(16) 0.0220 1.0000 Uani .
C20 C 1.03598(18) 0.17222(19) 0.09979(17) 0.0233 1.0000 Uani .
N21 N 0.93751(15) 0.11778(15) 0.09045(13) 0.0209 1.0000 Uani .
C22 C 0.87567(19) 0.03478(19) 0.00389(16) 0.0225 1.0000 Uani .
C23 C 0.8982(2) 0.0449(2) -0.08194(17) 0.0287 1.0000 Uani .
C24 C 0.8336(2) -0.0318(2) -0.16398(18) 0.0330 1.0000 Uani .
C25 C 0.7445(2) -0.1221(2) -0.16613(17) 0.0285 1.0000 Uani .
C26 C 0.72396(18) -0.1342(2) -0.08036(17) 0.0258 1.0000 Uani .
C27 C 0.79087(18) -0.05285(19) 0.00418(17) 0.0243 1.0000 Uani .
C28 C 0.6362(2) -0.2261(2) -0.0817(2) 0.0325 1.0000 Uani .
C29 C 0.5703(2) -0.3009(2) -0.1651(2) 0.0379 1.0000 Uani .
C30 C 0.5895(2) -0.2881(2) -0.2498(2) 0.0416 1.0000 Uani .
C31 C 0.6738(2) -0.2014(2) -0.25059(19) 0.0379 1.0000 Uani .
C32 C 1.20032(19) 0.3358(2) 0.20140(19) 0.0283 1.0000 Uani .
C33 C 1.2465(2) 0.4216(2) 0.28451(19) 0.0316 1.0000 Uani .
C34 C 1.1878(2) 0.4361(2) 0.34980(18) 0.0293 1.0000 Uani .
C35 C 1.08236(19) 0.36363(18) 0.32852(16) 0.0235 1.0000 Uani .
C36 C 1.0112(2) 0.36921(19) 0.39136(17) 0.0263 1.0000 Uani .
N37 N 0.91410(16) 0.30118(16) 0.36203(14) 0.0229 1.0000 Uani .
C38 C 0.84759(19) 0.29734(18) 0.42606(16) 0.0229 1.0000 Uani .
C39 C 0.8857(2) 0.3161(2) 0.52090(18) 0.0314 1.0000 Uani .
C40 C 0.8201(2) 0.3105(2) 0.58069(18) 0.0350 1.0000 Uani .
C41 C 0.7140(2) 0.2881(2) 0.54991(18) 0.0290 1.0000 Uani .
C42 C 0.6764(2) 0.27102(19) 0.45534(17) 0.0265 1.0000 Uani .
C43 C 0.7452(2) 0.27413(19) 0.39411(17) 0.0256 1.0000 Uani .
C44 C 0.5716(2) 0.2514(2) 0.4245(2) 0.0354 1.0000 Uani .
C45 C 0.5067(2) 0.2488(3) 0.4850(2) 0.0448 1.0000 Uani .
C46 C 0.5433(3) 0.2644(3) 0.5781(2) 0.0440 1.0000 Uani .
C47 C 0.6437(2) 0.2841(2) 0.6104(2) 0.0385 1.0000 Uani .
N48 N 0.85958(16) 0.30508(16) 0.13698(14) 0.0236 1.0000 Uani .
C49 C 0.93691(18) 0.39953(19) 0.12997(17) 0.0238 1.0000 Uani .
C50 C 0.93997(19) 0.49676(19) 0.17370(17) 0.0246 1.0000 Uani .
C51 C 1.01982(19) 0.5906(2) 0.16929(17) 0.0256 1.0000 Uani .
C52 C 1.09682(19) 0.5822(2) 0.11953(17) 0.0270 1.0000 Uani .
C53 C 1.09008(19) 0.4800(2) 0.07428(18) 0.0292 1.0000 Uani .
C54 C 1.01318(19) 0.3912(2) 0.07923(18) 0.0275 1.0000 Uani .
C55 C 1.1765(2) 0.6760(2) 0.1152(2) 0.0340 1.0000 Uani .
C56 C 1.1782(2) 0.7730(2) 0.1579(2) 0.0391 1.0000 Uani .
C57 C 1.1022(2) 0.7812(2) 0.2076(2) 0.0382 1.0000 Uani .
C58 C 1.0246(2) 0.6919(2) 0.21366(19) 0.0321 1.0000 Uani .
C59 C 0.76327(19) 0.28513(19) 0.11636(16) 0.0233 1.0000 Uani .
C60 C 0.68378(18) 0.19177(19) 0.12947(16) 0.0224 1.0000 Uani .
N61 N 0.72259(15) 0.13906(15) 0.16821(13) 0.0207 1.0000 Uani .
C62 C 0.65790(19) 0.05477(19) 0.18615(16) 0.0230 1.0000 Uani .
C63 C 0.71034(19) 0.00620(19) 0.23189(17) 0.0243 1.0000 Uani .
N64 N 0.81094(15) 0.04708(15) 0.24933(13) 0.0209 1.0000 Uani .
C65 C 0.86588(19) 0.00126(18) 0.29046(16) 0.0216 1.0000 Uani .
C66 C 0.97154(19) 0.06269(19) 0.32924(17) 0.0242 1.0000 Uani .
C67 C 1.03184(19) 0.02573(19) 0.37440(16) 0.0244 1.0000 Uani .
C68 C 0.98055(19) -0.07849(19) 0.37766(16) 0.0246 1.0000 Uani .
C69 C 0.8724(2) -0.1412(2) 0.33448(18) 0.0302 1.0000 Uani .
C70 C 0.8159(2) -0.10333(19) 0.29160(17) 0.0267 1.0000 Uani .
C71 C 1.0405(2) -0.1156(2) 0.42432(18) 0.0306 1.0000 Uani .
C72 C 1.1450(2) -0.0540(2) 0.46439(18) 0.0341 1.0000 Uani .
C73 C 1.1953(2) 0.0492(2) 0.46049(19) 0.0360 1.0000 Uani .
C74 C 1.1399(2) 0.0876(2) 0.41697(19) 0.0331 1.0000 Uani .
C75 C 0.5491(2) 0.0183(2) 0.16385(19) 0.0312 1.0000 Uani .
C76 C 0.5089(2) 0.0721(2) 0.1231(2) 0.0353 1.0000 Uani .
C77 C 0.5766(2) 0.1602(2) 0.10546(19) 0.0310 1.0000 Uani .
N78 N 0.8407(3) 0.7357(3) 0.0456(2) 0.0609 1.0000 Uani .
C79 C 0.7907(2) 0.6797(3) 0.0786(2) 0.0399 1.0000 Uani .
C80 C 0.7269(3) 0.6075(3) 0.1209(2) 0.0472 1.0000 Uani .
C81 C 0.5927(3) 0.0432(3) -0.3566(2) 0.0531 1.0000 Uani .
C82 C 0.4830(3) 0.0182(3) -0.3867(2) 0.0465 1.0000 Uani .
N83 N 0.3979(2) 0.0002(3) -0.4087(2) 0.0584 1.0000 Uani .
H1 H 0.7769 -0.0593 0.0611 0.0500 1.0000 Uiso R
H2 H 0.7213 0.2650 0.3319 0.0500 1.0000 Uiso R
H3 H 0.7452 -0.1476 0.2614 0.0500 1.0000 Uiso R
H4 H 1.0697 0.1553 0.0536 0.0500 1.0000 Uiso R
H6 H 0.9741 0.6975 0.2474 0.0500 1.0000 Uiso R
H7 H 1.2664 0.0917 0.4892 0.0500 1.0000 Uiso R
H8 H 1.0089 0.3245 0.0482 0.0500 1.0000 Uiso R
H9 H 1.1833 -0.0797 0.4942 0.0500 1.0000 Uiso R
H10 H 1.2173 0.4918 0.4071 0.0500 1.0000 Uiso R
H11 H 1.2309 0.8347 0.1548 0.0500 1.0000 Uiso R
H13 H 1.0036 0.1294 0.3245 0.0500 1.0000 Uiso R
H14 H 0.7417 0.3284 0.0935 0.0500 1.0000 Uiso R
H16 H 1.1392 0.4734 0.0391 0.0500 1.0000 Uiso R
H18 H 0.6245 -0.2331 -0.0246 0.0500 1.0000 Uiso R
H20 H 0.8455 0.3209 0.6423 0.0500 1.0000 Uiso R
H21 H 1.0076 -0.1834 0.4255 0.0500 1.0000 Uiso R
H22 H 0.5048 -0.0412 0.1763 0.0500 1.0000 Uiso R
H23 H 1.2385 0.3251 0.1571 0.0500 1.0000 Uiso R
H24 H 1.3177 0.4685 0.2973 0.0500 1.0000 Uiso R
H25 H 0.8906 0.5013 0.2076 0.0500 1.0000 Uiso R
H26 H 1.0385 0.4214 0.4511 0.0500 1.0000 Uiso R
H27 H 0.9551 0.3308 0.5413 0.0500 1.0000 Uiso R
H29 H 1.1739 0.1549 0.4136 0.0500 1.0000 Uiso R
H30 H 0.8402 -0.2092 0.3362 0.0500 1.0000 Uiso R
H31 H 0.9561 0.1037 -0.0811 0.0500 1.0000 Uiso R
H35 H 0.5448 -0.3403 -0.3061 0.0500 1.0000 Uiso R
H36 H 1.1044 0.8473 0.2374 0.0500 1.0000 Uiso R
H39 H 0.5514 0.1967 0.0787 0.0500 1.0000 Uiso R
H40 H 1.2261 0.6704 0.0809 0.0500 1.0000 Uiso R
H42 H 0.5112 -0.3598 -0.1655 0.0500 1.0000 Uiso R
H44 H 0.8474 -0.0242 -0.2201 0.0500 1.0000 Uiso R
H49 H 0.6869 -0.1949 -0.3073 0.0500 1.0000 Uiso R
H53 H 0.4363 0.0508 0.1105 0.0500 1.0000 Uiso R
H421 H 0.5472 0.2400 0.3630 0.0421 1.0000 Uiso R
H422 H 0.4368 0.2362 0.4646 0.0486 1.0000 Uiso R
H423 H 0.4976 0.2609 0.6173 0.0509 1.0000 Uiso R
H424 H 0.6684 0.2952 0.6725 0.0462 1.0000 Uiso R
H631 H 0.6704 -0.0522 0.2466 0.0349 1.0000 Uiso R
H801 H 0.6687 0.6221 0.1343 0.0509 1.0000 Uiso R
H802 H 0.7683 0.6174 0.1784 0.0509 1.0000 Uiso R
H803 H 0.7007 0.5367 0.0806 0.0509 1.0000 Uiso R
H811 H 0.6267 0.0479 -0.4065 0.0593 1.0000 Uiso R
H812 H 0.5944 -0.0137 -0.3385 0.0593 1.0000 Uiso R
H813 H 0.6274 0.1090 -0.3049 0.0593 1.0000 Uiso R

loop_
_atom_site_aniso_label
_atom_site_aniso_U_11
_atom_site_aniso_U_22
_atom_site_aniso_U_33
_atom_site_aniso_U_23
_atom_site_aniso_U_13
_atom_site_aniso_U_12
Zn1 0.01882(13) 0.02084(14) 0.02323(14) 0.00750(11) 0.00354(10) 0.00787(11)
S2 0.0264(3) 0.0326(3) 0.0311(3) 0.0132(3) 0.0074(3) 0.0093(3)
O3 0.0252(10) 0.0544(14) 0.0509(13) 0.0167(11) 0.0083(9) 0.0054(10)
O4 0.0609(15) 0.0383(12) 0.0548(14) 0.0111(11) 0.0264(12) 0.0246(11)
O5 0.0435(12) 0.0547(14) 0.0425(12) 0.0275(11) 0.0015(10) 0.0171(11)
C6 0.0391(15) 0.0390(15) 0.0329(14) 0.0153(12) 0.0098(12) 0.0191(13)
F7 0.0703(13) 0.0460(11) 0.0468(11) 0.0085(9) 0.0141(9) 0.0346(10)
F8 0.0490(12) 0.0590(13) 0.1030(18) 0.0521(13) 0.0371(12) 0.0219(10)
F9 0.0912(16) 0.0745(15) 0.0353(10) 0.0246(10) 0.0024(10) 0.0441(13)
S10 0.0419(4) 0.0338(4) 0.0342(4) 0.0153(3) 0.0042(3) 0.0115(3)
O11 0.0721(17) 0.0605(16) 0.0498(14) 0.0242(12) -0.0031(12) 0.0267(14)
O12 0.103(2) 0.0520(15) 0.093(2) 0.0499(15) 0.0612(18) 0.0391(15)
O13 0.0686(17) 0.0654(17) 0.0424(14) -0.0072(12) -0.0059(12) 0.0246(14)
C14 0.050(2) 0.056(2) 0.059(2) 0.0087(19) 0.0115(18) 0.0150(18)
F15 0.0682(16) 0.0792(18) 0.110(2) 0.0114(16) 0.0461(16) 0.0054(14)
F16 0.098(2) 0.0476(14) 0.125(2) -0.0212(15) 0.0393(18) 0.0164(14)
F17 0.169(4) 0.269(5) 0.131(3) 0.074(3) 0.034(3) 0.188(4)
N18 0.0228(10) 0.0193(9) 0.0219(9) 0.0078(8) 0.0041(8) 0.0103(8)
C19 0.0232(11) 0.0215(11) 0.0233(11) 0.0088(9) 0.0032(9) 0.0117(9)
C20 0.0240(11) 0.0233(11) 0.0253(12) 0.0081(9) 0.0067(9) 0.0133(10)
N21 0.0230(10) 0.0198(9) 0.0202(9) 0.0059(8) 0.0042(7) 0.0108(8)
C22 0.0260(12) 0.0212(11) 0.0210(11) 0.0046(9) 0.0044(9) 0.0133(10)
C23 0.0358(14) 0.0244(12) 0.0243(12) 0.0094(10) 0.0073(10) 0.0113(11)
C24 0.0457(16) 0.0285(13) 0.0234(12) 0.0107(10) 0.0058(11) 0.0146(12)
C25 0.0314(13) 0.0272(13) 0.0245(12) 0.0055(10) -0.0005(10) 0.0147(11)
C26 0.0213(11) 0.0255(12) 0.0295(13) 0.0051(10) 0.0050(10) 0.0129(10)
C27 0.0233(11) 0.0263(12) 0.0238(11) 0.0061(9) 0.0077(9) 0.0130(10)
C28 0.0224(12) 0.0328(14) 0.0391(15) 0.0096(12) 0.0083(11) 0.0111(11)
C29 0.0213(13) 0.0305(14) 0.0509(18) 0.0058(13) 0.0007(12) 0.0085(11)
C30 0.0352(15) 0.0347(15) 0.0382(16) -0.0009(12) -0.0121(12) 0.0135(13)
C31 0.0425(16) 0.0368(15) 0.0252(13) 0.0042(11) -0.0056(11) 0.0163(13)
C32 0.0236(12) 0.0292(13) 0.0347(14) 0.0145(11) 0.0103(10) 0.0115(10)
C33 0.0229(12) 0.0257(13) 0.0398(15) 0.0132(11) 0.0039(11) 0.0043(10)
C34 0.0283(13) 0.0212(12) 0.0289(13) 0.0073(10) 0.0005(10) 0.0041(10)
C35 0.0260(12) 0.0187(11) 0.0241(12) 0.0073(9) 0.0039(9) 0.0090(9)
C36 0.0321(13) 0.0211(11) 0.0223(11) 0.0041(9) 0.0042(10) 0.0114(10)
N37 0.0255(10) 0.0224(10) 0.0219(10) 0.0072(8) 0.0049(8) 0.0123(8)
C38 0.0310(12) 0.0199(11) 0.0210(11) 0.0071(9) 0.0083(9) 0.0140(10)
C39 0.0350(14) 0.0346(14) 0.0269(13) 0.0102(11) 0.0026(11) 0.0191(12)
C40 0.0478(16) 0.0399(15) 0.0211(12) 0.0125(11) 0.0059(11) 0.0223(13)
C41 0.0408(14) 0.0233(12) 0.0257(12) 0.0098(10) 0.0106(11) 0.0154(11)
C42 0.0321(13) 0.0219(11) 0.0269(12) 0.0077(10) 0.0090(10) 0.0133(10)
C43 0.0321(13) 0.0232(12) 0.0203(11) 0.0070(9) 0.0046(10) 0.0120(10)
C44 0.0350(14) 0.0393(15) 0.0320(14) 0.0115(12) 0.0086(11) 0.0174(13)
C45 0.0351(16) 0.0478(18) 0.0494(18) 0.0138(15) 0.0177(14) 0.0173(14)
C46 0.0483(18) 0.0423(17) 0.0414(17) 0.0120(14) 0.0273(14) 0.0186(15)
C47 0.0529(18) 0.0359(15) 0.0277(14) 0.0103(12) 0.0179(13) 0.0196(14)
N48 0.0267(10) 0.0239(10) 0.0227(10) 0.0097(8) 0.0049(8) 0.0128(8)
C49 0.0210(11) 0.0260(12) 0.0257(12) 0.0126(10) 0.0017(9) 0.0101(10)
C50 0.0257(12) 0.0260(12) 0.0243(12) 0.0109(10) 0.0054(9) 0.0124(10)
C51 0.0249(12) 0.0257(12) 0.0253(12) 0.0116(10) 0.0007(9) 0.0095(10)
C52 0.0209(11) 0.0316(13) 0.0284(12) 0.0146(10) -0.0002(9) 0.0100(10)
C53 0.0243(12) 0.0376(14) 0.0331(14) 0.0178(11) 0.0086(10) 0.0169(11)
C54 0.0275(12) 0.0295(13) 0.0308(13) 0.0130(11) 0.0061(10) 0.0163(11)
C55 0.0234(12) 0.0390(15) 0.0379(15) 0.0205(12) 0.0022(11) 0.0083(11)
C56 0.0298(14) 0.0340(15) 0.0449(17) 0.0212(13) -0.0004(12) 0.0027(12)
C57 0.0437(16) 0.0250(13) 0.0392(16) 0.0130(12) 0.0016(13) 0.0094(12)
C58 0.0329(14) 0.0295(13) 0.0313(13) 0.0104(11) 0.0044(11) 0.0123(11)
C59 0.0271(12) 0.0234(11) 0.0233(11) 0.0106(9) 0.0049(9) 0.0136(10)
C60 0.0236(11) 0.0238(11) 0.0206(11) 0.0088(9) 0.0046(9) 0.0108(9)
N61 0.0229(9) 0.0203(9) 0.0195(9) 0.0074(8) 0.0046(8) 0.0098(8)
C62 0.0245(11) 0.0222(11) 0.0233(11) 0.0085(9) 0.0068(9) 0.0107(10)
C63 0.0275(12) 0.0217(11) 0.0259(12) 0.0112(10) 0.0083(10) 0.0107(10)
N64 0.0242(10) 0.0198(9) 0.0199(9) 0.0074(8) 0.0032(8) 0.0110(8)
C65 0.0271(12) 0.0214(11) 0.0187(11) 0.0082(9) 0.0046(9) 0.0124(10)
C66 0.0281(12) 0.0228(11) 0.0244(12) 0.0113(10) 0.0066(10) 0.0117(10)
C67 0.0279(12) 0.0254(12) 0.0201(11) 0.0063(9) 0.0066(9) 0.0130(10)
C68 0.0311(12) 0.0243(12) 0.0202(11) 0.0058(9) 0.0056(9) 0.0156(10)
C69 0.0364(14) 0.0209(12) 0.0321(13) 0.0095(10) 0.0037(11) 0.0124(11)
C70 0.0269(12) 0.0201(11) 0.0270(12) 0.0069(10) -0.0006(10) 0.0068(10)
C71 0.0390(14) 0.0303(13) 0.0280(13) 0.0107(11) 0.0059(11) 0.0208(12)
C72 0.0382(15) 0.0446(16) 0.0274(13) 0.0117(12) 0.0051(11) 0.0272(13)
C73 0.0268(13) 0.0478(17) 0.0316(14) 0.0117(13) 0.0029(11) 0.0172(13)
C74 0.0281(13) 0.0346(14) 0.0357(14) 0.0150(12) 0.0067(11) 0.0114(11)
C75 0.0222(12) 0.0296(13) 0.0408(15) 0.0153(12) 0.0075(11) 0.0086(10)
C76 0.0211(12) 0.0396(15) 0.0466(17) 0.0197(13) 0.0059(11) 0.0123(11)
C77 0.0242(12) 0.0377(14) 0.0369(14) 0.0173(12) 0.0044(11) 0.0169(11)
N78 0.0591(19) 0.073(2) 0.061(2) 0.0350(18) 0.0243(16) 0.0287(17)
C79 0.0391(16) 0.0462(17) 0.0367(16) 0.0134(14) 0.0069(13) 0.0225(14)
C80 0.0401(17) 0.0504(19) 0.0432(18) 0.0163(15) 0.0052(14) 0.0134(15)
C81 0.051(2) 0.055(2) 0.0457(19) 0.0098(16) 0.0058(15) 0.0228(17)
C82 0.056(2) 0.0409(17) 0.0375(17) 0.0106(14) 0.0098(15) 0.0189(16)
N83 0.0484(18) 0.065(2) 0.0533(18) 0.0166(15) 0.0077(14) 0.0204(16)

loop_
_atom_type_symbol
_atom_type_scat_dispersion_real
_atom_type_scat_dispersion_imag
_atom_type_scat_Cromer_Mann_a1
_atom_type_scat_Cromer_Mann_b1
_atom_type_scat_Cromer_Mann_a2
_atom_type_scat_Cromer_Mann_b2
_atom_type_scat_Cromer_Mann_a3
_atom_type_scat_Cromer_Mann_b3
_atom_type_scat_Cromer_Mann_a4
_atom_type_scat_Cromer_Mann_b4
_atom_type_scat_Cromer_Mann_c
_atom_type_scat_source
C 0.0033 0.0016 2.3100 20.8439 1.0200 10.2075 1.5886 0.5687 0.8650 51.6512 0.2156 'International Tables Vol C 4.2.6.8 and 6.1.1.4'
H 0.0000 0.0000 0.4930 10.5109 0.3229 26.1257 0.1402 3.1424 0.0408 57.7998 0.0030 'International Tables Vol C 4.2.6.8 and 6.1.1.4'
F 0.0171 0.0103 3.5392 10.2825 2.6412 4.2944 1.5170 0.2615 1.0243 26.1476 0.2776 'International Tables Vol C 4.2.6.8 and 6.1.1.4'
N 0.0061 0.0033 12.2126 0.0057 3.1322 9.8933 2.0125 28.9975 1.1663 0.5826 -11.5290 'International Tables Vol C 4.2.6.8 and 6.1.1.4'
O 0.0106 0.0060 3.0485 13.2771 2.2868 5.7011 1.5463 0.3239 0.8670 32.9089 0.2508 'International Tables Vol C 4.2.6.8 and 6.1.1.4'
S 0.1246 0.1234 6.9053 1.4679 5.2034 22.2151 1.4379 0.2536 1.5863 56.1720 0.8669 'International Tables Vol C 4.2.6.8 and 6.1.1.4'
Zn 0.2839 1.4301 14.0743 3.2655 7.0318 0.2333 5.1652 10.3163 2.4100 58.7097 1.3041 'International Tables Vol C 4.2.6.8 and 6.1.1.4'

loop_
_geom_angle_atom_site_label_1
_geom_angle_atom_site_label_2
_geom_angle_atom_site_label_3
_geom_angle
_geom_angle_publ_flag
N18 Zn1 N21 75.80(7) yes
N18 Zn1 N37 74.76(7) yes
N21 Zn1 N37 149.97(7) yes
N18 Zn1 N48 89.39(7) yes
N21 Zn1 N48 89.15(7) yes
N37 Zn1 N48 96.30(7) yes
N18 Zn1 N61 161.33(7) yes
N21 Zn1 N61 108.35(7) yes
N37 Zn1 N61 101.46(7) yes
N48 Zn1 N61 72.71(7) yes
N18 Zn1 N64 120.64(7) yes
N21 Zn1 N64 97.31(7) yes
N37 Zn1 N64 92.60(7) yes
N48 Zn1 N64 149.97(7) yes
N61 Zn1 N64 77.44(7) yes
O3 S2 O4 114.61(14) yes
O3 S2 O5 115.18(14) yes
O4 S2 O5 115.15(15) yes
O3 S2 C6 103.02(14) yes
O4 S2 C6 103.51(13) yes
O5 S2 C6 102.94(13) yes
S2 C6 F7 112.0(2) yes
S2 C6 F8 111.3(2) yes
F7 C6 F8 107.7(2) yes
S2 C6 F9 111.5(2) yes
F7 C6 F9 106.2(2) yes
F8 C6 F9 107.9(2) yes
O11 S10 O12 115.04(18) yes
O11 S10 O13 113.68(17) yes
O12 S10 O13 115.14(18) yes
O11 S10 C14 103.14(19) yes
O12 S10 C14 103.44(18) yes
O13 S10 C14 104.33(17) yes
S10 C14 F15 110.5(3) yes
S10 C14 F16 112.7(3) yes
F15 C14 F16 104.2(3) yes
S10 C14 F17 113.5(3) yes
F15 C14 F17 104.8(4) yes
F16 C14 F17 110.4(4) yes
Zn1 N18 C19 118.83(15) yes
Zn1 N18 C35 120.13(16) yes
C19 N18 C35 120.5(2) yes
N18 C19 C20 114.4(2) yes
N18 C19 C32 121.3(2) yes
C20 C19 C32 124.3(2) yes
C19 C20 N21 118.5(2) yes
C19 C20 H4 119.9 no
N21 C20 H4 121.6 no
Zn1 N21 C20 111.91(16) yes
Zn1 N21 C22 127.47(15) yes
C20 N21 C22 119.8(2) yes
N21 C22 C23 120.6(2) yes
N21 C22 C27 119.1(2) yes
C23 C22 C27 120.3(2) yes
C22 C23 C24 119.6(2) yes
C22 C23 H31 119.4 no
C24 C23 H31 121.0 no
C23 C24 C25 121.5(2) yes
C23 C24 H44 119.6 no
C25 C24 H44 118.9 no
C24 C25 C26 118.9(2) yes
C24 C25 C31 122.8(3) yes
C26 C25 C31 118.3(2) yes
C25 C26 C27 118.7(2) yes
C25 C26 C28 119.4(2) yes
C27 C26 C28 121.9(2) yes
C26 C27 C22 120.9(2) yes
C26 C27 H1 119.3 no
C22 C27 H1 119.8 no
C26 C28 C29 120.1(3) yes
C26 C28 H18 118.2 no
C29 C28 H18 121.7 no
C28 C29 C30 120.5(3) yes
C28 C29 H42 119.8 no
C30 C29 H42 119.7 no
C29 C30 C31 120.6(3) yes
C29 C30 H35 119.7 no
C31 C30 H35 119.7 no
C25 C31 C30 121.0(3) yes
C25 C31 H49 119.2 no
C30 C31 H49 119.8 no
C19 C32 C33 118.6(2) yes
C19 C32 H23 120.5 no
C33 C32 H23 120.9 no
C32 C33 C34 119.9(2) yes
C32 C33 H24 119.9 no
C34 C33 H24 120.2 no
C33 C34 C35 118.4(2) yes
C33 C34 H10 121.8 no
C35 C34 H10 119.8 no
C34 C35 N18 121.4(2) yes
C34 C35 C36 124.1(2) yes
N18 C35 C36 114.5(2) yes
C35 C36 N37 118.4(2) yes
C35 C36 H26 118.9 no
N37 C36 H26 122.7 no
Zn1 N37 C36 111.45(16) yes
Zn1 N37 C38 129.46(15) yes
C36 N37 C38 118.7(2) yes
N37 C38 C39 121.1(2) yes
N37 C38 C43 118.7(2) yes
C39 C38 C43 120.2(2) yes
C38 C39 C40 120.1(2) yes
C38 C39 H27 119.2 no
C40 C39 H27 120.7 no
C39 C40 C41 121.0(2) yes
C39 C40 H20 119.3 no
C41 C40 H20 119.7 no
C40 C41 C42 118.8(2) yes
C40 C41 C47 122.8(2) yes
C42 C41 C47 118.4(3) yes
C41 C42 C43 119.1(2) yes
C41 C42 C44 119.3(2) yes
C43 C42 C44 121.6(2) yes
C42 C43 C38 120.8(2) yes
C42 C43 H2 119.4 no
C38 C43 H2 119.7 no
C42 C44 C45 120.5(3) yes
C42 C44 H421 119.2 no
C45 C44 H421 120.3 no
C44 C45 C46 120.2(3) yes
C44 C45 H422 120.6 no
C46 C45 H422 119.2 no
C45 C46 C47 120.9(3) yes
C45 C46 H423 118.6 no
C47 C46 H423 120.5 no
C41 C47 C46 120.7(3) yes
C41 C47 H424 118.3 no
C46 C47 H424 121.0 no
Zn1 N48 C49 129.89(15) yes
Zn1 N48 C59 110.41(16) yes
C49 N48 C59 118.5(2) yes
N48 C49 C50 121.0(2) yes
N48 C49 C54 118.5(2) yes
C50 C49 C54 120.4(2) yes
C49 C50 C51 120.5(2) yes
C49 C50 H25 119.5 no
C51 C50 H25 120.0 no
C50 C51 C52 119.0(2) yes
C50 C51 C58 121.6(2) yes
C52 C51 C58 119.4(2) yes
C51 C52 C53 118.8(2) yes
C51 C52 C55 118.9(2) yes
C53 C52 C55 122.3(2) yes
C52 C53 C54 121.4(2) yes
C52 C53 H16 119.4 no
C54 C53 H16 119.2 no
C49 C54 C53 119.9(2) yes
C49 C54 H8 119.6 no
C53 C54 H8 120.5 no
C52 C55 C56 120.3(3) yes
C52 C55 H40 119.0 no
C56 C55 H40 120.6 no
C55 C56 C57 120.6(3) yes
C55 C56 H11 120.0 no
C57 C56 H11 119.4 no
C56 C57 C58 120.4(3) yes
C56 C57 H36 120.3 no
C58 C57 H36 119.2 no
C51 C58 C57 120.3(3) yes
C51 C58 H6 119.4 no
C57 C58 H6 120.3 no
N48 C59 C60 118.7(2) yes
N48 C59 H14 122.0 no
C60 C59 H14 119.3 no
C59 C60 N61 114.9(2) yes
C59 C60 C77 123.4(2) yes
N61 C60 C77 121.6(2) yes
C60 N61 Zn1 122.71(16) yes
C60 N61 C62 120.3(2) yes
Zn1 N61 C62 116.84(15) yes
N61 C62 C63 115.1(2) yes
N61 C62 C75 121.3(2) yes
C63 C62 C75 123.6(2) yes
C62 C63 N64 117.9(2) yes
C62 C63 H631 119.7 no
N64 C63 H631 122.4 no
Zn1 N64 C63 112.55(15) yes
Zn1 N64 C65 126.95(15) yes
C63 N64 C65 120.5(2) yes
N64 C65 C66 117.3(2) yes
N64 C65 C70 122.6(2) yes
C66 C65 C70 120.1(2) yes
C65 C66 C67 121.4(2) yes
C65 C66 H13 118.8 no
C67 C66 H13 119.8 no
C66 C67 C68 118.2(2) yes
C66 C67 C74 123.0(2) yes
C68 C67 C74 118.8(2) yes
C67 C68 C69 119.0(2) yes
C67 C68 C71 118.5(2) yes
C69 C68 C71 122.5(2) yes
C68 C69 C70 121.5(2) yes
C68 C69 H30 118.3 no
C70 C69 H30 120.2 no
C65 C70 C69 119.6(2) yes
C65 C70 H3 120.7 no
C69 C70 H3 119.7 no
C68 C71 C72 121.3(3) yes
C68 C71 H21 118.5 no
C72 C71 H21 120.2 no
C71 C72 C73 119.8(2) yes
C71 C72 H9 120.2 no
C73 C72 H9 120.0 no
C72 C73 C74 120.4(3) yes
C72 C73 H7 119.6 no
C74 C73 H7 120.0 no
C67 C74 C73 121.2(3) yes
C67 C74 H29 119.0 no
C73 C74 H29 119.8 no
C62 C75 C76 118.5(2) yes
C62 C75 H22 120.3 no
C76 C75 H22 121.2 no
C75 C76 C77 119.9(2) yes
C75 C76 H53 119.6 no
C77 C76 H53 120.4 no
C76 C77 C60 118.4(2) yes
C76 C77 H39 121.1 no
C60 C77 H39 120.5 no
N78 C79 C80 179.6(4) yes
C79 C80 H801 110.1 no
C79 C80 H802 109.5 no
H801 C80 H802 108.3 no
C79 C80 H803 110.5 no
H801 C80 H803 108.8 no
H802 C80 H803 109.7 no
C82 C81 H811 110.0 no
C82 C81 H812 107.4 no
H811 C81 H812 109.2 no
C82 C81 H813 110.2 no
H811 C81 H813 109.8 no
H812 C81 H813 110.1 no
C81 C82 N83 178.7(4) yes

loop_
_geom_bond_atom_site_label_1
_geom_bond_atom_site_label_2
_geom_bond_distance
_geom_bond_publ_flag
Zn1 N18 2.0376(19) yes
Zn1 N21 2.2478(19) yes
Zn1 N37 2.292(2) yes
Zn1 N48 2.403(2) yes
Zn1 N61 2.0373(19) yes
Zn1 N64 2.1802(19) yes
S2 O3 1.439(2) yes
S2 O4 1.435(2) yes
S2 O5 1.434(2) yes
S2 C6 1.822(3) yes
C6 F7 1.322(3) yes
C6 F8 1.322(3) yes
C6 F9 1.325(3) yes
S10 O11 1.415(2) yes
S10 O12 1.426(2) yes
S10 O13 1.437(2) yes
S10 C14 1.811(4) yes
C14 F15 1.345(5) yes
C14 F16 1.302(4) yes
C14 F17 1.263(5) yes
N18 C19 1.340(3) yes
N18 C35 1.332(3) yes
C19 C20 1.471(3) yes
C19 C32 1.386(3) yes
C20 N21 1.277(3) yes
C20 H4 0.922 no
N21 C22 1.424(3) yes
C22 C23 1.420(3) yes
C22 C27 1.370(3) yes
C23 C24 1.360(4) yes
C23 H31 0.921 no
C24 C25 1.412(4) yes
C24 H44 0.929 no
C25 C26 1.421(4) yes
C25 C31 1.419(4) yes
C26 C27 1.413(3) yes
C26 C28 1.419(4) yes
C27 H1 0.937 no
C28 C29 1.371(4) yes
C28 H18 0.935 no
C29 C30 1.403(4) yes
C29 H42 0.933 no
C30 C31 1.361(4) yes
C30 H35 0.933 no
C31 H49 0.931 no
C32 C33 1.381(4) yes
C32 H23 0.926 no
C33 C34 1.386(4) yes
C33 H24 0.933 no
C34 C35 1.390(3) yes
C34 H10 0.929 no
C35 C36 1.471(3) yes
C36 N37 1.281(3) yes
C36 H26 0.934 no
N37 C38 1.423(3) yes
C38 C39 1.416(3) yes
C38 C43 1.365(3) yes
C39 C40 1.365(4) yes
C39 H27 0.925 no
C40 C41 1.415(4) yes
C40 H20 0.929 no
C41 C42 1.416(4) yes
C41 C47 1.422(4) yes
C42 C43 1.415(3) yes
C42 C44 1.409(4) yes
C43 H2 0.938 no
C44 C45 1.367(4) yes
C44 H421 0.920 no
C45 C46 1.398(5) yes
C45 H422 0.942 no
C46 C47 1.353(4) yes
C46 H423 0.923 no
C47 H424 0.931 no
N48 C49 1.426(3) yes
N48 C59 1.271(3) yes
C49 C50 1.367(3) yes
C49 C54 1.416(3) yes
C50 C51 1.418(3) yes
C50 H25 0.923 no
C51 C52 1.416(4) yes
C51 C58 1.412(4) yes
C52 C53 1.414(4) yes
C52 C55 1.416(4) yes
C53 C54 1.355(4) yes
C53 H16 0.939 no
C54 H8 0.928 no
C55 C56 1.369(4) yes
C55 H40 0.934 no
C56 C57 1.403(4) yes
C56 H11 0.935 no
C57 C58 1.370(4) yes
C57 H36 0.930 no
C58 H6 0.939 no
C59 C60 1.469(3) yes
C59 H14 0.939 no
C60 N61 1.340(3) yes
C60 C77 1.385(3) yes
N61 C62 1.336(3) yes
C62 C63 1.473(3) yes
C62 C75 1.394(3) yes
C63 N64 1.280(3) yes
C63 H631 0.923 no
N64 C65 1.425(3) yes
C65 C66 1.372(3) yes
C65 C70 1.414(3) yes
C66 C67 1.410(3) yes
C66 H13 0.926 no
C67 C68 1.423(3) yes
C67 C74 1.409(4) yes
C68 C69 1.412(4) yes
C68 C71 1.420(3) yes
C69 C70 1.362(3) yes
C69 H30 0.925 no
C70 H3 0.934 no
C71 C72 1.362(4) yes
C71 H21 0.921 no
C72 C73 1.413(4) yes
C72 H9 0.931 no
C73 C74 1.363(4) yes
C73 H7 0.931 no
C74 H29 0.928 no
C75 C76 1.383(4) yes
C75 H22 0.936 no
C76 C77 1.387(4) yes
C76 H53 0.937 no
C77 H39 0.915 no
N78 C79 1.130(4) yes
C79 C80 1.452(4) yes
C80 H801 0.959 no
C80 H802 0.955 no
C80 H803 0.936 no
C81 C82 1.451(5) yes
C81 H811 0.948 no
C81 H812 0.959 no
C81 H813 0.956 no
C82 N83 1.128(4) yes
